data_4515408
loop_
_publ_author_name
'Ye, Yingxiang'
'Chen, Shimin'
'Chen, Liangji'
'Huang, Jitao'
'Ma, Zhenlin'
'Li, Ziyin'
'Yao, Zizhu'
'Zhang, Jindan'
'Zhang, Zhangjing'
'Xiang, Shengchang'

_publ_section_title
;
 Additive-Induced Supramolecular Isomerism and Enhancement of Robustness
 in Co(II)-Based MOFs for Efficiently Trapping Acetylene from
 Acetylene-Containing Mixtures.
;
_journal_issue 36
_journal_name_full 'ACS applied materials &amp; interfaces'
_journal_page_first 30912
_journal_page_last 30918
_journal_paper_doi 10.1021/acsami.8b11999
_journal_volume 10
_journal_year 2018
_chemical_formula_moiety '0.13(C216 H168 Co24 N72 O80)'
_chemical_formula_sum 'C27 H21 Co3 N9 O10'
_chemical_formula_weight 808.32
_space_group_crystal_system tetragonal
_space_group_IT_number 141
_space_group_name_Hall '-I 4bd 2'
_space_group_name_H-M_alt 'I 41/a m d :2'
_atom_sites_solution_hydrogens mixed
_atom_sites_solution_primary iterative
_audit_creation_date 2017-11-19
_audit_creation_method
;
Olex2 1.2
(compiled 2017.08.10 svn.r3458 for OlexSys, GUI svn.r5381)
;
_cell_angle_alpha 90
_cell_angle_beta 90
_cell_angle_gamma 90
_cell_formula_units_Z 8
_cell_length_a 17.7497(2)
_cell_length_b 17.7497(2)
_cell_length_c 61.8767(17)
_cell_measurement_reflns_used 6386
_cell_measurement_temperature 150
_cell_measurement_theta_max 73.6210
_cell_measurement_theta_min 3.7630
_cell_volume 19494.4(6)
_computing_molecular_graphics 'Olex2 (Dolomanov et al., 2009)'
_computing_publication_material 'Olex2 (Dolomanov et al., 2009)'
_computing_structure_refinement 'ShelXL (Sheldrick, 2015)'
_computing_structure_solution
;
Superflip (Palatinus & Chapuis, 2007;Palatinus & van der Lee, 2008;
Palatinus et al., 2012)
;
_diffrn_ambient_temperature 150
_diffrn_measured_fraction_theta_full 0.977
_diffrn_measured_fraction_theta_max 0.955
_diffrn_measurement_device_type 'multiwire proportional'
_diffrn_measurement_method 'phi and omega scans'
_diffrn_radiation_monochromator graphite
_diffrn_radiation_type CuK\a
_diffrn_radiation_wavelength 1.54184
_diffrn_reflns_av_R_equivalents 0.0697
_diffrn_reflns_av_unetI/netI 0.0531
_diffrn_reflns_Laue_measured_fraction_full 0.977
_diffrn_reflns_Laue_measured_fraction_max 0.955
_diffrn_reflns_limit_h_max 15
_diffrn_reflns_limit_h_min -19
_diffrn_reflns_limit_k_max 22
_diffrn_reflns_limit_k_min -21
_diffrn_reflns_limit_l_max 59
_diffrn_reflns_limit_l_min -76
_diffrn_reflns_number 24079
_diffrn_reflns_point_group_measured_fraction_full 0.977
_diffrn_reflns_point_group_measured_fraction_max 0.955
_diffrn_reflns_theta_full 67.684
_diffrn_reflns_theta_max 74.232
_diffrn_reflns_theta_min 3.285
_exptl_absorpt_coefficient_mu 4.155
_exptl_absorpt_correction_T_max 1.00000
_exptl_absorpt_correction_T_min 0.44453
_exptl_absorpt_correction_type multi-scan
_exptl_crystal_colour Orange
_exptl_crystal_density_diffrn 0.551
_exptl_crystal_description bulk
_exptl_crystal_F_000 3256
_exptl_crystal_size_max 0.3
_exptl_crystal_size_mid 0.3
_exptl_crystal_size_min 0.2
_refine_diff_density_max 0.938
_refine_diff_density_min -0.604
_refine_diff_density_rms 0.089
_refine_ls_extinction_coef 0.00015(3)
_refine_ls_extinction_expression Fc^*^=kFc[1+0.001xFc^2^\l^3^/sin(2\q)]^-1/4^
_refine_ls_extinction_method SHELXL
_refine_ls_goodness_of_fit_ref 1.033
_refine_ls_hydrogen_treatment constr
_refine_ls_matrix_type full
_refine_ls_number_parameters 170
_refine_ls_number_reflns 5075
_refine_ls_number_restraints 216
_refine_ls_restrained_S_all 1.071
_refine_ls_R_factor_all 0.1090
_refine_ls_R_factor_gt 0.0878
_refine_ls_shift/su_max 0.001
_refine_ls_shift/su_mean 0.000
_refine_ls_structure_factor_coef Fsqd
_refine_ls_weighting_details
;
 w=1/[\s^2^(Fo^2^)+(0.1840P)^2^]
 where P=(Fo^2^+2Fc^2^)/3
;
_refine_ls_weighting_scheme calc
_refine_ls_wR_factor_gt 0.2544
_refine_ls_wR_factor_ref 0.2732
_reflns_Friedel_coverage 0.000
_reflns_number_gt 3348
_reflns_number_total 5075
_reflns_threshold_expression 'I > 2\s(I)'
_cod_data_source_file am8b11999_si_003.cif
_cod_data_source_block FJU-89
_cod_original_cell_volume 19494.4(7)
_cod_original_sg_symbol_H-M 'I 41/a m d'
_cod_database_code 4515408
_shelxl_version_number 2013-2
_shelx_space_group_comment
;
The symmetry employed for this shelxl refinement is uniquely defined
by the following loop, which should always be used as a source of
symmetry information in preference to the above space-group names.
They are only intended as comments.
;
_olex2_refinement_description
;
1. Fixed Uiso
 At 1.2 times of:
  All C(H) groups
 At 1.5 times of:
  All O(H,H) groups
2. Shared sites
{C2, N1AA}
{N0AA, C5}
3. Restrained distances
 O2-C1 = N3-C1
 1.05 with sigma of 0.02
 O3A-C1 = O2-C1
 1.25 with sigma of 0.02
 O2-C1 = O3A-C1
 1.2 with sigma of 0.02
4. Uiso/Uaniso restraints and constraints
C3 \\sim C0AA \\sim C5 \\sim C1AA \\sim C6 \\sim C7 \\sim C4: within 1.7A with
sigma of 0.04 and sigma for terminal atoms of 0.08
N1 \\sim C9 \\sim C2 \\sim C11 \\sim C13 \\sim C12: within 1.7A with sigma of
0.04 and sigma for terminal atoms of 0.08
Uanis(C1) \\sim Ueq, Uanis(C0AA) \\sim Ueq, Uanis(C3) \\sim Ueq, Uanis(C4)
\\sim Ueq, Uanis(C5) \\sim Ueq, Uanis(C7) \\sim Ueq, Uanis(C6) \\sim Ueq,
Uanis(C1AA) \\sim Ueq: with sigma of 0.01 and sigma for terminal atoms of 0.02
Uanis(O5) \\sim Ueq, Uanis(O6) \\sim Ueq: with sigma of 0.01 and sigma for
terminal atoms of 0.02
Uanis(C9) \\sim Ueq, Uanis(C2) \\sim Ueq, Uanis(C12) \\sim Ueq, Uanis(C13)
\\sim Ueq, Uanis(C11) \\sim Ueq, Uanis(C8) \\sim Ueq, Uanis(N1) \\sim Ueq: with
sigma of 0.01 and sigma for terminal atoms of 0.02
Uanis(N0AA) = Uanis(C5)
Uanis(C2) = Uanis(N1AA)
Uanis(N1) = Uanis(O1A)
Uanis(O3A) = Uanis(N3)
Uanis(O2) = Uanis(N2A)
5. Others
 Fixed Sof: C5(0.5) H6(0.5) C4(0.5) H4(0.5) C7(0.5) C1AA(0.5) H1AA(0.5)
 N1(0.5) C2(0.25) C9(0.25) C8(0.5) H8(0.5) H13(0.25) C12(0.25) H6A(0.25)
 H6B(0.25) C11(0.5) H11(0.5) N1AA(0.25) O2(0.5) N3(0.5) N2A(0.5) C3(0.5)
 H3(0.5) N0AA(0.5) C0AA(0.5) H0AA(0.5) C1(0.5) O1A(0.5) O3A(0.5)
6.a Riding coordinates:
 O5(H5A,H5B), O6(H6A,H6B)
6.b :
 N3(N2A,C3,N0AA,C0AA)
6.c Aromatic/amide H refined with riding coordinates:
 C6(H6), C4(H4), C1AA(H1AA), C8(H8), C13(H13), C11(H11), C3(H3), C0AA(H0AA)
;
_olex2_submission_special_instructions 'No special instructions were received'

loop_
_space_group_symop_operation_xyz
'x, y, z'
'-y+1/4, x+3/4, z+1/4'
'-x, -y+1/2, z'
'y+1/4, -x+1/4, z+3/4'
'x, -y, -z'
'-x, y+1/2, -z'
'y+1/4, x+3/4, -z+1/4'
'-y+1/4, -x+1/4, -z+3/4'
'x+1/2, y+1/2, z+1/2'
'-y+3/4, x+5/4, z+3/4'
'-x+1/2, -y+1, z+1/2'
'y+3/4, -x+3/4, z+5/4'
'x+1/2, -y+1/2, -z+1/2'
'-x+1/2, y+1, -z+1/2'
'y+3/4, x+5/4, -z+3/4'
'-y+3/4, -x+3/4, -z+5/4'
'-x, -y, -z'
'y-1/4, -x-3/4, -z-1/4'
'x, y-1/2, -z'
'-y-1/4, x-1/4, -z-3/4'
'-x, y, z'
'x, -y-1/2, z'
'-y-1/4, -x-3/4, z-1/4'
'y-1/4, x-1/4, z-3/4'
'-x+1/2, -y+1/2, -z+1/2'
'y+1/4, -x-1/4, -z+1/4'
'x+1/2, y, -z+1/2'
'-y+1/4, x+1/4, -z-1/4'
'-x+1/2, y+1/2, z+1/2'
'x+1/2, -y, z+1/2'
'-y+1/4, -x-1/4, z+1/4'
'y+1/4, x+1/4, z-1/4'

loop_
_atom_site_label
_atom_site_type_symbol
_atom_site_fract_x
_atom_site_fract_y
_atom_site_fract_z
_atom_site_U_iso_or_equiv
_atom_site_adp_type
_atom_site_occupancy
_atom_site_site_symmetry_order
_atom_site_calc_flag
_atom_site_refinement_flags_posn
_atom_site_refinement_flags_adp
_atom_site_refinement_flags_occupancy
_atom_site_disorder_assembly
_atom_site_disorder_group
Co2 Co 0.5000 0.2500 0.38439(2) 0.0325(3) Uani 1 4 d S T P . .
Co1 Co 0.59790(5) 0.2500 0.43331(2) 0.0475(3) Uani 1 2 d S T P . .
O4 O 0.5000 0.2500 0.41685(6) 0.0261(8) Uani 1 4 d S T P D .
O5 O 0.7044(7) 0.2500 0.45009(16) 0.184(4) Uani 1 2 d S TU P D .
H5A H 0.7094 0.2500 0.4637 0.277 Uiso 1 2 d RS T P . .
H5B H 0.7492 0.2500 0.4453 0.277 Uiso 1 2 d RS T P . .
C5 C 0.6808(2) 0.4134(2) 0.38712(7) 0.0600(10) Uani 0.5 1 d . U . A 1
C6 C 0.7404(4) 0.4765(4) 0.35760(11) 0.123(3) Uani 1 1 d . U . . .
H6 H 0.7286 0.4645 0.3434 0.147 Uiso 0.5 1 calc R . . B 2
C4 C 0.7376(6) 0.4421(7) 0.40153(17) 0.078(3) Uani 0.5 1 d . U . A 1
H4 H 0.7500 0.4209 0.4148 0.094 Uiso 0.5 1 calc R . . A 1
C7 C 0.7315(6) 0.4680(6) 0.37702(18) 0.069(2) Uani 0.5 1 d . U . C 2
C1AA C 0.6753(6) 0.4399(6) 0.36769(18) 0.079(3) Uani 0.5 1 d . U . A 1
H1AA H 0.6301 0.4357 0.3602 0.095 Uiso 0.5 1 calc R . . A 1
N1 N 0.541(2) 0.339(2) 0.4513(6) 0.093(4) Uani 0.5 1 d . U . D 2
C2 C 0.5000 0.4173(5) 0.47599(12) 0.092(2) Uani 0.5 2 d S TU P D 1
C9 C 0.5000 0.3588(11) 0.4594(3) 0.093(5) Uani 0.5 2 d S TU P D 1
C8 C 0.5599(6) 0.3841(6) 0.46628(14) 0.068(3) Uani 0.5 1 d . U . D 2
H8 H 0.6096 0.3932 0.4702 0.081 Uiso 0.5 1 calc R . . D 2
C13 C 0.5634(8) 0.5000 0.5000 0.146(4) Uani 1 2 d S TU P . .
H13 H 0.6158 0.5000 0.5000 0.176 Uiso 0.5 2 calc RS T P E 2
C12 C 0.5000 0.4750(11) 0.4911(2) 0.087(4) Uani 0.5 2 d S TU P D 2
O6 O 0.5000 0.2500 0.35089(17) 0.145(5) Uani 1 4 d S TU P . .
H6A H 0.5000 0.2121 0.3425 0.217 Uiso 0.5 2 d RS T P . .
H6B H 0.5000 0.2879 0.3425 0.217 Uiso 0.5 2 d RS T P . .
C11 C 0.5605(11) 0.4375(11) 0.4865(3) 0.135(5) Uani 0.5 1 d . U . D 1
H11 H 0.6038 0.4087 0.4848 0.162 Uiso 0.5 1 calc R . . D 1
N1AA N 0.5000 0.4173(5) 0.47599(12) 0.092(2) Uani 0.5 2 d S T P D 2
O2 O 0.6399(7) 0.3329(7) 0.41522(14) 0.0600(19) Uani 0.5 1 d D . . A 1
N3 N 0.5915(8) 0.3275(9) 0.38858(15) 0.0565(16) Uani 0.5 1 d D . . C 2
N2A N 0.6293(8) 0.3282(8) 0.40724(16) 0.0600(19) Uani 0.5 1 d G . . C 2
C3 C 0.6836(4) 0.3800(5) 0.40573(12) 0.057(2) Uani 0.5 1 d G U . C 2
H3 H 0.7185 0.3907 0.4165 0.068 Uiso 0.5 1 calc R . . C 2
N0AA N 0.6808(2) 0.4134(2) 0.38712(7) 0.0600(10) Uani 0.5 1 d G . . C 2
C0AA C 0.6225(4) 0.3788(4) 0.37551(12) 0.0488(17) Uani 0.5 1 d G U . C 2
H0AA H 0.6081 0.3895 0.3614 0.059 Uiso 0.5 1 calc R . . C 2
C1 C 0.6285(5) 0.3558(5) 0.39793(14) 0.060(2) Uani 0.5 1 d D U . A 1
O1A O 0.5564(15) 0.3288(17) 0.4546(4) 0.093(4) Uani 0.5 1 d . . . D 1
O3A O 0.5808(7) 0.3350(8) 0.38497(15) 0.0565(16) Uani 0.5 1 d D . . A 1

loop_
_atom_site_aniso_label
_atom_site_aniso_U_11
_atom_site_aniso_U_22
_atom_site_aniso_U_33
_atom_site_aniso_U_23
_atom_site_aniso_U_13
_atom_site_aniso_U_12
Co2 0.0258(5) 0.0242(5) 0.0474(6) 0.000 0.000 0.000
Co1 0.0486(6) 0.0437(5) 0.0503(5) 0.000 -0.0101(4) 0.000
O4 0.027(2) 0.0172(19) 0.035(2) 0.000 0.000 0.000
O5 0.210(10) 0.147(8) 0.196(9) 0.000 -0.050(8) 0.000
C5 0.055(2) 0.047(2) 0.078(3) 0.0034(18) 0.0025(18) -0.0296(19)
C6 0.134(5) 0.131(5) 0.103(4) 0.029(4) -0.032(4) -0.100(5)
C4 0.079(6) 0.086(6) 0.070(5) 0.020(4) -0.007(4) -0.042(5)
C7 0.064(5) 0.061(5) 0.082(5) -0.003(4) 0.011(4) -0.033(4)
C1AA 0.071(5) 0.073(5) 0.093(6) 0.009(5) -0.008(5) -0.046(5)
N1 0.120(9) 0.089(7) 0.070(7) -0.029(5) -0.009(6) 0.012(6)
C2 0.110(5) 0.094(5) 0.072(4) -0.041(4) 0.000 0.000
C9 0.114(9) 0.091(8) 0.075(7) -0.048(7) 0.000 0.000
C8 0.066(5) 0.081(6) 0.057(4) -0.031(4) -0.003(4) -0.006(4)
C13 0.140(8) 0.148(7) 0.152(7) -0.082(6) 0.000 0.000
C12 0.094(8) 0.098(8) 0.070(6) -0.036(6) 0.000 0.000
O6 0.069(5) 0.250(13) 0.116(7) 0.000 0.000 0.000
C11 0.140(9) 0.135(8) 0.130(8) -0.060(7) 0.002(7) 0.014(7)
N1AA 0.110(5) 0.094(5) 0.072(4) -0.041(4) 0.000 0.000
O2 0.041(4) 0.055(3) 0.084(7) 0.000(5) -0.009(4) -0.014(2)
N3 0.055(4) 0.047(3) 0.067(3) 0.005(2) 0.004(2) -0.021(3)
N2A 0.041(4) 0.055(3) 0.084(7) 0.000(5) -0.009(4) -0.014(2)
C3 0.048(4) 0.057(4) 0.066(4) -0.010(4) 0.003(3) -0.026(4)
N0AA 0.055(2) 0.047(2) 0.078(3) 0.0034(18) 0.0025(18) -0.0296(19)
C0AA 0.044(4) 0.042(4) 0.060(4) 0.003(3) 0.006(3) -0.021(3)
C1 0.045(4) 0.042(4) 0.092(6) -0.013(4) 0.005(4) -0.017(4)
O1A 0.120(9) 0.089(7) 0.070(7) -0.029(5) -0.009(6) 0.012(6)
O3A 0.055(4) 0.047(3) 0.067(3) 0.005(2) 0.004(2) -0.021(3)

loop_
_atom_type_symbol
_atom_type_description
_atom_type_scat_dispersion_real
_atom_type_scat_dispersion_imag
_atom_type_scat_source
C C 0.0181 0.0091 'International Tables Vol C Tables 4.2.6.8 and 6.1.1.4'
H H 0.0000 0.0000 'International Tables Vol C Tables 4.2.6.8 and 6.1.1.4'
Co Co -2.3653 3.6143 'International Tables Vol C Tables 4.2.6.8 and 6.1.1.4'
N N 0.0311 0.0180 'International Tables Vol C Tables 4.2.6.8 and 6.1.1.4'
O O 0.0492 0.0322 'International Tables Vol C Tables 4.2.6.8 and 6.1.1.4'

loop_
_geom_angle_atom_site_label_1
_geom_angle_atom_site_label_2
_geom_angle_atom_site_label_3
_geom_angle
_geom_angle_site_symmetry_1
_geom_angle_site_symmetry_3
O4 Co2 O6 180.0 . .
O4 Co2 N3 83.0(3) . 3_655
O4 Co2 N3 83.0(3) . 22_565
O4 Co2 N3 83.0(3) . .
O4 Co2 N3 83.0(3) . 21_655
O4 Co2 O3A 89.0(3) . .
O4 Co2 O3A 89.0(3) . 22_565
O4 Co2 O3A 89.0(3) . 21_655
O4 Co2 O3A 89.0(3) . 3_655
O6 Co2 N3 97.0(3) . 22_565
O6 Co2 N3 97.0(3) . 3_655
O6 Co2 N3 97.0(3) . 21_655
O6 Co2 N3 97.0(3) . .
O6 Co2 O3A 91.0(3) . 21_655
O6 Co2 O3A 91.0(3) . 3_655
O6 Co2 O3A 91.0(3) . .
O6 Co2 O3A 91.0(3) . 22_565
N3 Co2 N3 98.5(11) . 21_655
N3 Co2 N3 98.5(11) 3_655 22_565
N3 Co2 N3 166.1(5) 22_565 21_655
N3 Co2 N3 79.8(10) 3_655 21_655
N3 Co2 N3 79.8(10) . 22_565
N3 Co2 N3 166.1(5) . 3_655
O3A Co2 O3A 178.0(5) . 3_655
O3A Co2 O3A 178.0(5) 22_565 21_655
O3A Co2 O3A 92.8(9) 3_655 21_655
O3A Co2 O3A 92.8(9) . 22_565
O3A Co2 O3A 87.1(9) 3_655 22_565
O3A Co2 O3A 87.1(9) . 21_655
O4 Co1 O5 178.4(3) . .
O4 Co1 N1 81.8(9) . .
O4 Co1 N1 81.8(9) . 22_565
O4 Co1 N2A 81.2(10) . 22_565
O4 Co1 N2A 81.2(3) . .
O4 Co1 O1A 90.9(7) . 22_565
O4 Co1 O1A 90.9(7) . .
O5 Co1 N1 99.3(9) . .
O5 Co1 N1 99.3(9) . 22_565
O5 Co1 N2A 97.5(11) . 22_565
O5 Co1 N2A 97.5(4) . .
N1 Co1 N1 93(2) 22_565 .
N1 Co1 N2A 161.4(10) . 22_565
N1 Co1 N2A 91.8(16) 22_565 22_565
N1 Co1 N2A 161.4(8) 22_565 .
N1 Co1 N2A 91.8(11) . .
O2 Co1 O4 92.2(3) . .
O2 Co1 O4 92.2(3) 22_565 .
O2 Co1 O5 86.7(3) . .
O2 Co1 O5 86.7(3) 22_565 .
O2 Co1 O2 95.1(8) 22_565 .
O2 Co1 O1A 174.3(8) 22_565 .
O2 Co1 O1A 89.5(10) . .
O2 Co1 O1A 174.3(8) . 22_565
O2 Co1 O1A 89.5(10) 22_565 22_565
N2A Co1 N2A 78.3(15) 22_565 .
O1A Co1 O5 90.3(7) 22_565 .
O1A Co1 O5 90.3(7) . .
O1A Co1 O1A 85.6(17) . 22_565
Co2 O4 Co1 120.38(10) . .
Co2 O4 Co1 120.38(10) . 3_655
Co1 O4 Co1 119.23(19) . 3_655
C4 C5 C1 112.9(5) . .
C1AA C5 C4 120.0(6) . .
C1AA C5 C1 126.9(6) . .
C7 C6 C7 58.1(8) . 8_665
C1AA C6 C4 177.1(8) . 8_665
C5 C4 C6 110.7(8) . 8_665
C6 C7 C6 121.9(8) . 8_665
C6 C7 C7 68.5(9) . 8_665
C7 C7 C6 53.4(8) 8_665 8_665
C5 C1AA C6 119.7(8) . .
N1 N1 Co1 117.7(9) 21_655 .
C8 N1 Co1 135(2) . .
C8 N1 N1 105.6(17) . 21_655
C11 C2 C9 123.0(8) 21_655 .
C11 C2 C9 123.0(8) . .
C11 C2 C11 110.8(15) 21_655 .
O1A C9 C2 119.9(16) 21_655 .
O1A C9 C2 119.9(16) . .
O1A C9 O1A 118(3) 21_655 .
C12 C13 C12 64.5(14) . 17_666
C11 C13 C11 176(2) . 5_566
C13 C12 C13 115.5(14) 17_666 .
C13 C12 C12 57.8(7) . 17_666
C13 C12 C12 57.8(7) 17_666 17_666
C2 C11 C13 123.3(16) . .
C1 O2 Co1 135.3(7) . .
N2A N3 Co2 119.5(4) . .
N2A N3 C0AA 108.1 . .
C0AA N3 Co2 132.5(4) . .
N3 N2A Co1 120.0(4) . .
N3 N2A C3 108.0 . .
C3 N2A Co1 132.0(4) . .
O2 C1 C5 122.0(8) . .
O2 C1 O3A 128.1(10) . .
O3A C1 C5 109.5(8) . .
C9 O1A Co1 141(2) . .
C1 O3A Co2 135.0(7) . .

loop_
_geom_bond_atom_site_label_1
_geom_bond_atom_site_label_2
_geom_bond_distance
_geom_bond_site_symmetry_2
Co2 O4 2.009(4) .
Co2 O6 2.073(11) .
Co2 N3 2.144(8) 22_565
Co2 N3 2.144(8) .
Co2 N3 2.144(8) 3_655
Co2 N3 2.144(8) 21_655
Co2 O3A 2.082(8) 3_655
Co2 O3A 2.082(8) 21_655
Co2 O3A 2.082(8) .
Co2 O3A 2.082(8) 22_565
Co1 O4 2.014(2) .
Co1 O5 2.157(11) .
Co1 N1 2.19(4) .
Co1 N1 2.19(4) 22_565
Co1 O2 1.993(9) 22_565
Co1 O2 1.993(9) .
Co1 N2A 2.200(8) .
Co1 N2A 2.20(3) 22_565
Co1 O1A 2.06(3) .
Co1 O1A 2.06(3) 22_565
O4 Co1 2.014(2) 3_655
C5 C4 1.440(11) .
C5 C1AA 1.295(11) .
C5 C1 1.534(10) .
C6 C4 1.469(11) 8_665
C6 C7 1.416(12) 8_665
C6 C7 1.221(12) .
C6 C1AA 1.465(12) .
C4 C6 1.469(11) 8_665
C7 C6 1.416(12) 8_665
C7 C7 1.292(19) 8_665
N1 N1 1.44(7) 21_655
N1 C8 1.27(4) .
C2 C9 1.462(16) .
C2 C11 1.304(18) 21_655
C2 C11 1.304(18) .
C9 O1A 1.17(3) .
C9 O1A 1.17(3) 21_655
C13 C12 1.330(13) .
C13 C12 1.330(13) 17_666
C13 C11 1.391(15) .
C13 C11 1.391(15) 5_566
C12 C13 1.330(13) 17_666
C12 C12 1.42(3) 17_666
O2 C1 1.163(9) .
N3 N2A 1.335(6) .
N3 C0AA 1.336(6) .
N2A C3 1.335(6) .
C1 O3A 1.224(9) .
